data_7043664
loop_
_publ_author_name
'Wang, Shi'
'Li, Ya-Juan'
'Ju, Fei-Fei'
'Xu, Wu-Tan'
'Kagesawa, Koichi'
'Li, Yong-hua'
'Yamashita, Masahiro'
'Huang, Wei'

_publ_section_title
;
 The molecular and supramolecular aspects in mononuclear manganese(III)
 Schiff-base spin crossover complexes
;
_journal_name_full 'Dalton Trans.'
_journal_paper_doi 10.1039/C7DT01718A
_journal_year 2017
_chemical_formula_sum 'C22 H28 F6 Mn N4 O2 Sb'
_chemical_formula_weight 671.17
_space_group_crystal_system monoclinic
_space_group_IT_number 13
_space_group_name_Hall '-P 2yac'
_space_group_name_H-M_alt 'P 1 2/n 1'
_symmetry_space_group_name_Hall '-P 2yac'
_symmetry_space_group_name_H-M 'P 1 2/n 1'
_atom_sites_solution_hydrogens mixed
_audit_creation_method SHELXL-2014/7
_audit_update_record
;
2017-04-18 deposited with the CCDC.
2017-07-17 downloaded from the CCDC.
;
_cell_angle_alpha 90
_cell_angle_beta 94.153(7)
_cell_angle_gamma 90
_cell_formula_units_Z 2
_cell_length_a 11.661(4)
_cell_length_b 8.205(3)
_cell_length_c 13.538(4)
_cell_measurement_reflns_used 9843
_cell_measurement_temperature 295(2)
_cell_measurement_theta_max 27.91
_cell_measurement_theta_min 2.36
_cell_volume 1291.9(8)
_computing_structure_refinement 'SHELXL-2014/7 (Sheldrick, 2014)'
_diffrn_ambient_temperature 295(2)
_diffrn_measured_fraction_theta_full 0.962
_diffrn_measured_fraction_theta_max 0.962
_diffrn_measurement_device_type 'CCD area detector'
_diffrn_measurement_method 'phi and omega scans'
_diffrn_radiation_type MoK\a
_diffrn_radiation_wavelength 0.71073
_diffrn_reflns_av_R_equivalents 0.0326
_diffrn_reflns_av_unetI/netI 0.0349
_diffrn_reflns_Laue_measured_fraction_full 0.962
_diffrn_reflns_Laue_measured_fraction_max 0.962
_diffrn_reflns_limit_h_max 13
_diffrn_reflns_limit_h_min -12
_diffrn_reflns_limit_k_max 9
_diffrn_reflns_limit_k_min -9
_diffrn_reflns_limit_l_max 15
_diffrn_reflns_limit_l_min -16
_diffrn_reflns_number 6760
_diffrn_reflns_point_group_measured_fraction_full 0.962
_diffrn_reflns_point_group_measured_fraction_max 0.962
_diffrn_reflns_theta_full 24.992
_diffrn_reflns_theta_max 24.992
_diffrn_reflns_theta_min 2.227
_exptl_absorpt_coefficient_mu 1.604
_exptl_absorpt_correction_T_max 0.825
_exptl_absorpt_correction_T_min 0.749
_exptl_absorpt_correction_type multi-scan
_exptl_absorpt_process_details 'SADABS; Bruker, 2000'
_exptl_crystal_colour brown
_exptl_crystal_density_diffrn 1.725
_exptl_crystal_description block
_exptl_crystal_F_000 668
_exptl_crystal_size_max 0.21
_exptl_crystal_size_mid 0.15
_exptl_crystal_size_min 0.12
_refine_diff_density_max 0.492
_refine_diff_density_min -1.018
_refine_diff_density_rms 0.078
_refine_ls_extinction_method none
_refine_ls_goodness_of_fit_ref 1.119
_refine_ls_hydrogen_treatment mixed
_refine_ls_matrix_type full
_refine_ls_number_parameters 169
_refine_ls_number_reflns 2176
_refine_ls_number_restraints 0
_refine_ls_restrained_S_all 1.119
_refine_ls_R_factor_all 0.0360
_refine_ls_R_factor_gt 0.0338
_refine_ls_shift/su_max 0.001
_refine_ls_shift/su_mean 0.000
_refine_ls_structure_factor_coef Fsqd
_refine_ls_weighting_details 'w=1/[\s^2^(Fo^2^)+(0.0252P)^2^+1.8815P] where P=(Fo^2^+2Fc^2^)/3'
_refine_ls_weighting_scheme calc
_refine_ls_wR_factor_gt 0.0789
_refine_ls_wR_factor_ref 0.0799
_reflns_Friedel_coverage 0.000
_reflns_number_gt 2046
_reflns_number_total 2176
_reflns_threshold_expression 'I > 2\s(I)'
_cod_data_source_file c7dt01718a2.cif
_cod_data_source_block P2N
_cod_depositor_comments
;
The following automatic conversions were performed:

'_exptl_absorpt_correction_type' value 'Multi-scan' changed to
'multi-scan' according to
/home/data/users/saulius/crontab/automatic-downloads/rss-feeds/RSC/lib/dictionaries/cif_core.dic
dictionary named 'cif_core.dic' version 2.4.2 from 2011-04-26.

Automatic conversion script
Id: cif_fix_values 4973 2017-02-22 13:04:09Z antanas 
;
_cod_database_code 7043664
_shelx_shelxl_version_number 2014/7
_shelx_space_group_comment
;
The symmetry employed for this shelxl refinement is uniquely defined
by the following loop, which should always be used as a source of
symmetry information in preference to the above space-group names.
They are only intended as comments.
;

loop_
_space_group_symop_operation_xyz
'x, y, z'
'-x+1/2, y, -z+1/2'
'-x, -y, -z'
'x-1/2, -y, z-1/2'

loop_
_atom_site_label
_atom_site_type_symbol
_atom_site_fract_x
_atom_site_fract_y
_atom_site_fract_z
_atom_site_U_iso_or_equiv
_atom_site_adp_type
_atom_site_occupancy
_atom_site_site_symmetry_order
_atom_site_calc_flag
_atom_site_refinement_flags_posn
_atom_site_refinement_flags_adp
_atom_site_refinement_flags_occupancy
Mn1 Mn 0.2500 0.67391(9) 0.7500 0.03229(18) Uani 1 2 d S T P
O1 O 0.2020(2) 0.6730(3) 0.61633(17) 0.0403(6) Uani 1 1 d . . .
C1 C 0.1717(3) 0.5372(4) 0.5671(2) 0.0356(7) Uani 1 1 d . . .
C2 C 0.2034(3) 0.5177(5) 0.4707(3) 0.0475(9) Uani 1 1 d . . .
H1 H 0.2450 0.5992 0.4417 0.057 Uiso 1 1 calc R U .
C3 C 0.1739(3) 0.3796(6) 0.4180(3) 0.0547(11) Uani 1 1 d . . .
H2 H 0.1977 0.3676 0.3543 0.066 Uiso 1 1 calc R U .
C4 C 0.1102(4) 0.2588(5) 0.4572(3) 0.0596(11) Uani 1 1 d . . .
H3 H 0.0918 0.1650 0.4209 0.072 Uiso 1 1 calc R U .
C5 C 0.0732(3) 0.2774(5) 0.5513(3) 0.0491(9) Uani 1 1 d . . .
H4 H 0.0264 0.1984 0.5768 0.059 Uiso 1 1 calc R U .
C6 C 0.1058(3) 0.4147(4) 0.6084(3) 0.0359(7) Uani 1 1 d . . .
C7 C 0.0621(3) 0.4338(4) 0.7050(3) 0.0392(8) Uani 1 1 d . . .
H5 H -0.0011 0.3713 0.7193 0.047 Uiso 1 1 calc R U .
N1 N 0.1043(2) 0.5301(4) 0.7716(2) 0.0372(6) Uani 1 1 d . . .
C8 C 0.0416(3) 0.5531(6) 0.8615(3) 0.0540(10) Uani 1 1 d . . .
H6 H 0.0940 0.5377 0.9197 0.065 Uiso 1 1 calc R U .
H7 H -0.0187 0.4719 0.8630 0.065 Uiso 1 1 calc R U .
C9 C -0.0110(3) 0.7217(7) 0.8642(3) 0.0678(14) Uani 1 1 d . . .
H8 H -0.0598 0.7371 0.8038 0.081 Uiso 1 1 calc R U .
H9 H -0.0599 0.7261 0.9191 0.081 Uiso 1 1 calc R U .
C10 C 0.0724(4) 0.8622(6) 0.8743(3) 0.0690(14) Uani 1 1 d . . .
H10 H 0.0303 0.9616 0.8857 0.083 Uiso 1 1 calc R U .
H11 H 0.1258 0.8439 0.9316 0.083 Uiso 1 1 calc R U .
N2 N 0.1377(3) 0.8833(4) 0.7861(3) 0.0568(9) Uani 1 1 d . . .
C11 C 0.2117(5) 1.0295(6) 0.7917(4) 0.0803(16) Uani 1 1 d . . .
H12 H 0.2578 1.0305 0.8542 0.096 Uiso 1 1 calc R U .
H13 H 0.1642 1.1267 0.7884 0.096 Uiso 1 1 calc R U .
Sb1 Sb 0.2500 0.90071(4) 0.2500 0.03891(14) Uani 1 2 d S T P
F1 F 0.2500 1.1279(4) 0.2500 0.0574(8) Uani 1 2 d S T P
F2 F 0.0992(2) 0.9054(4) 0.2899(2) 0.0809(9) Uani 1 1 d . . .
F3 F 0.2500 0.6730(4) 0.2500 0.0809(12) Uani 1 2 d S T P
F4 F 0.1923(3) 0.9006(4) 0.1202(2) 0.0875(10) Uani 1 1 d . . .
H14 H 0.091(4) 0.891(5) 0.738(3) 0.046(11) Uiso 1 1 d . . .

loop_
_atom_site_aniso_label
_atom_site_aniso_U_11
_atom_site_aniso_U_22
_atom_site_aniso_U_33
_atom_site_aniso_U_23
_atom_site_aniso_U_13
_atom_site_aniso_U_12
Mn1 0.0319(4) 0.0358(4) 0.0280(3) 0.000 -0.0059(3) 0.000
O1 0.0436(13) 0.0432(14) 0.0325(12) 0.0025(10) -0.0088(10) -0.0091(11)
C1 0.0288(15) 0.0432(19) 0.0332(17) 0.0007(14) -0.0085(13) 0.0023(14)
C2 0.0409(19) 0.068(3) 0.0322(18) 0.0026(17) -0.0041(15) -0.0012(18)
C3 0.046(2) 0.081(3) 0.0361(19) -0.015(2) -0.0027(16) 0.009(2)
C4 0.059(2) 0.057(3) 0.061(3) -0.027(2) -0.010(2) 0.007(2)
C5 0.047(2) 0.045(2) 0.054(2) -0.0104(17) -0.0019(17) -0.0046(17)
C6 0.0297(15) 0.0401(19) 0.0373(17) -0.0034(14) -0.0021(13) 0.0006(14)
C7 0.0281(16) 0.047(2) 0.0422(19) 0.0024(15) 0.0020(14) -0.0061(14)
N1 0.0278(13) 0.0510(17) 0.0328(14) -0.0009(13) 0.0022(11) 0.0000(12)
C8 0.0360(19) 0.088(3) 0.038(2) -0.0034(19) 0.0042(15) -0.0008(19)
C9 0.040(2) 0.114(4) 0.049(2) -0.020(2) 0.0017(18) 0.024(2)
C10 0.069(3) 0.081(3) 0.055(3) -0.025(2) -0.011(2) 0.039(3)
N2 0.059(2) 0.052(2) 0.056(2) -0.0079(16) -0.0235(18) 0.0179(17)
C11 0.103(4) 0.040(2) 0.094(4) -0.008(2) -0.023(3) 0.011(2)
Sb1 0.0428(2) 0.0416(2) 0.03275(19) 0.000 0.00497(13) 0.000
F1 0.0615(19) 0.0409(17) 0.071(2) 0.000 0.0112(16) 0.000
F2 0.0543(14) 0.087(2) 0.107(2) -0.0120(16) 0.0407(15) -0.0209(13)
F3 0.132(4) 0.043(2) 0.070(2) 0.000 0.018(2) 0.000
F4 0.123(3) 0.090(2) 0.0458(15) -0.0084(13) -0.0199(16) 0.0119(18)

loop_
_atom_type_symbol
_atom_type_description
_atom_type_scat_dispersion_real
_atom_type_scat_dispersion_imag
_atom_type_scat_source
C C 0.0033 0.0016 'International Tables Vol C Tables 4.2.6.8 and 6.1.1.4'
H H 0.0000 0.0000 'International Tables Vol C Tables 4.2.6.8 and 6.1.1.4'
N N 0.0061 0.0033 'International Tables Vol C Tables 4.2.6.8 and 6.1.1.4'
O O 0.0106 0.0060 'International Tables Vol C Tables 4.2.6.8 and 6.1.1.4'
F F 0.0171 0.0103 'International Tables Vol C Tables 4.2.6.8 and 6.1.1.4'
Mn Mn 0.3368 0.7283 'International Tables Vol C Tables 4.2.6.8 and 6.1.1.4'
Sb Sb -0.5866 1.5461 'International Tables Vol C Tables 4.2.6.8 and 6.1.1.4'

loop_
_geom_angle_atom_site_label_1
_geom_angle_atom_site_label_2
_geom_angle_atom_site_label_3
_geom_angle
_geom_angle_site_symmetry_1
_geom_angle_site_symmetry_3
O1 Mn1 O1 179.52(15) . 2_556
O1 Mn1 N1 92.96(11) . 2_556
O1 Mn1 N1 86.77(10) 2_556 2_556
O1 Mn1 N1 86.77(10) . .
O1 Mn1 N1 92.96(11) 2_556 .
N1 Mn1 N1 111.85(17) 2_556 .
O1 Mn1 N2 86.00(12) . 2_556
O1 Mn1 N2 94.36(12) 2_556 2_556
N1 Mn1 N2 84.77(14) 2_556 2_556
N1 Mn1 N2 162.20(13) . 2_556
O1 Mn1 N2 94.37(12) . .
O1 Mn1 N2 86.01(12) 2_556 .
N1 Mn1 N2 162.20(13) 2_556 .
N1 Mn1 N2 84.77(14) . .
N2 Mn1 N2 79.6(2) 2_556 .
C1 O1 Mn1 122.8(2) . .
O1 C1 C2 119.1(3) . .
O1 C1 C6 122.1(3) . .
C2 C1 C6 118.7(3) . .
C3 C2 C1 120.7(4) . .
C3 C2 H1 119.7 . .
C1 C2 H1 119.7 . .
C2 C3 C4 121.3(4) . .
C2 C3 H2 119.3 . .
C4 C3 H2 119.3 . .
C3 C4 C5 119.5(4) . .
C3 C4 H3 120.3 . .
C5 C4 H3 120.3 . .
C4 C5 C6 120.4(4) . .
C4 C5 H4 119.8 . .
C6 C5 H4 119.8 . .
C5 C6 C1 119.2(3) . .
C5 C6 C7 119.1(3) . .
C1 C6 C7 121.4(3) . .
N1 C7 C6 124.5(3) . .
N1 C7 H5 117.8 . .
C6 C7 H5 117.8 . .
C7 N1 C8 118.4(3) . .
C7 N1 Mn1 121.6(2) . .
C8 N1 Mn1 119.7(2) . .
N1 C8 C9 111.2(3) . .
N1 C8 H6 109.4 . .
C9 C8 H6 109.4 . .
N1 C8 H7 109.4 . .
C9 C8 H7 109.4 . .
H6 C8 H7 108.0 . .
C10 C9 C8 116.2(3) . .
C10 C9 H8 108.2 . .
C8 C9 H8 108.2 . .
C10 C9 H9 108.2 . .
C8 C9 H9 108.2 . .
H8 C9 H9 107.4 . .
N2 C10 C9 112.6(3) . .
N2 C10 H10 109.1 . .
C9 C10 H10 109.1 . .
N2 C10 H11 109.1 . .
C9 C10 H11 109.1 . .
H10 C10 H11 107.8 . .
C10 N2 C11 112.8(4) . .
C10 N2 Mn1 115.6(3) . .
C11 N2 Mn1 106.6(3) . .
C10 N2 H14 108(3) . .
C11 N2 H14 109(3) . .
Mn1 N2 H14 105(3) . .
N2 C11 C11 110.0(3) . 2_556
N2 C11 H12 109.7 . .
C11 C11 H12 109.7 2_556 .
N2 C11 H13 109.7 . .
C11 C11 H13 109.7 2_556 .
H12 C11 H13 108.2 . .
F4 Sb1 F4 179.93(19) . 2
F4 Sb1 F1 90.04(9) . .
F4 Sb1 F1 90.04(9) 2 .
F4 Sb1 F3 89.96(9) . .
F4 Sb1 F3 89.96(9) 2 .
F1 Sb1 F3 180.0 . .
F4 Sb1 F2 90.62(16) . 2
F4 Sb1 F2 89.38(16) 2 2
F1 Sb1 F2 88.84(9) . 2
F3 Sb1 F2 91.16(9) . 2
F4 Sb1 F2 89.38(16) . .
F4 Sb1 F2 90.62(16) 2 .
F1 Sb1 F2 88.84(9) . .
F3 Sb1 F2 91.16(9) . .
F2 Sb1 F2 177.67(18) 2 .

loop_
_geom_bond_atom_site_label_1
_geom_bond_atom_site_label_2
_geom_bond_distance
_geom_bond_site_symmetry_2
Mn1 O1 1.855(2) .
Mn1 O1 1.855(2) 2_556
Mn1 N1 2.107(3) 2_556
Mn1 N1 2.107(3) .
Mn1 N2 2.236(3) 2_556
Mn1 N2 2.236(3) .
O1 C1 1.333(4) .
C1 C2 1.392(5) .
C1 C6 1.405(5) .
C2 C3 1.369(6) .
C2 H1 0.9300 .
C3 C4 1.369(6) .
C3 H2 0.9300 .
C4 C5 1.382(6) .
C4 H3 0.9300 .
C5 C6 1.403(5) .
C5 H4 0.9300 .
C6 C7 1.445(5) .
C7 N1 1.271(4) .
C7 H5 0.9300 .
N1 C8 1.477(5) .
C8 C9 1.515(7) .
C8 H6 0.9700 .
C8 H7 0.9700 .
C9 C10 1.507(7) .
C9 H8 0.9700 .
C9 H9 0.9700 .
C10 N2 1.473(6) .
C10 H10 0.9700 .
C10 H11 0.9700 .
N2 C11 1.477(6) .
N2 H14 0.82(4) .
C11 C11 1.489(12) 2_556
C11 H12 0.9700 .
C11 H13 0.9700 .
Sb1 F4 1.836(3) .
Sb1 F4 1.836(3) 2
Sb1 F1 1.864(3) .
Sb1 F3 1.869(4) .
Sb1 F2 1.876(2) 2
Sb1 F2 1.876(2) .
